data_7719153
loop_
_publ_author_name
'Shang, Meng-Jia'
'Chen, Duyong'
'Zhou, Ren-He'
'Lu, Han-Han'
'Ma, Lin'
'Xiao, Jingyi'
'Zhao, Liang'
'Meng, Yin-Shan'
'Liu, Tao'

_publ_section_title
;
 Unveiling the Relationship between Counterion Size and Spin Crossover
 Dynamics in Hexadentate Schiff-Base Manganese(III) Complexes
;
_journal_name_full 'Dalton Transactions'
_journal_paper_doi 10.1039/D5DT01347J
_journal_year 2025
_chemical_absolute_configuration unk
_chemical_formula_moiety 'C22 H26 F2 Mn N4 O2, F6 P'
_chemical_formula_sum 'C22 H26 F8 Mn N4 O2 P'
_chemical_formula_weight 616.38
_space_group_crystal_system orthorhombic
_space_group_IT_number 19
_space_group_name_Hall 'P 2ac 2ab'
_space_group_name_H-M_alt 'P 21 21 21'
_atom_sites_solution_hydrogens mixed
_atom_sites_solution_primary dual
_atom_sites_solution_secondary difmap
_audit_creation_date 2025-07-03
_audit_creation_method
;
Olex2 1.5
(compiled 2022.04.07 svn.rca3783a0 for OlexSys, GUI svn.r6498)
;
_audit_update_record
;
2025-07-05 deposited with the CCDC.	2025-07-24 downloaded from the CCDC.
;
_cell_angle_alpha 90
_cell_angle_beta 90
_cell_angle_gamma 90
_cell_formula_units_Z 4
_cell_length_a 7.9910(16)
_cell_length_b 17.253(4)
_cell_length_c 17.777(4)
_cell_measurement_reflns_used 9951
_cell_measurement_temperature 35(2)
_cell_measurement_theta_max 25.756
_cell_measurement_theta_min 2.292
_cell_volume 2450.9(9)
_computing_cell_refinement 'SAINT V8.40B (Bruker, 2016)'
_computing_data_collection 'Bruker D8 Venture diffractometer'
_computing_data_reduction 'SAINT V8.40B (Bruker, 2016)'
_computing_molecular_graphics 'Olex2 1.5 (Dolomanov et al., 2009)'
_computing_publication_material 'Olex2 1.5 (Dolomanov et al., 2009)'
_computing_structure_refinement 'SHELXL 2019/3 (Sheldrick, 2015)'
_computing_structure_solution 'SHELXT 2014/5 (Sheldrick, 2014)'
_diffrn_ambient_temperature 35(2)
_diffrn_detector 'Bruker PHOTON-II area detector'
_diffrn_detector_area_resol_mean 7.4
_diffrn_detector_type 'CMOS-PHOTONII area detector'
_diffrn_measured_fraction_theta_full 0.996
_diffrn_measured_fraction_theta_max 0.994
_diffrn_measurement_device 'three-circle diffractometer'
_diffrn_measurement_device_type 'Bruker D8 Venture'
_diffrn_measurement_method 'phi and omega scans'
_diffrn_radiation_monochromator graphite
_diffrn_radiation_probe x-ray
_diffrn_radiation_type MoK\a
_diffrn_radiation_wavelength 0.71073
_diffrn_reflns_av_R_equivalents 0.0847
_diffrn_reflns_av_unetI/netI 0.0484
_diffrn_reflns_Laue_measured_fraction_full 0.996
_diffrn_reflns_Laue_measured_fraction_max 0.994
_diffrn_reflns_limit_h_max 9
_diffrn_reflns_limit_h_min -9
_diffrn_reflns_limit_k_max 21
_diffrn_reflns_limit_k_min -21
_diffrn_reflns_limit_l_max 21
_diffrn_reflns_limit_l_min -21
_diffrn_reflns_number 29730
_diffrn_reflns_point_group_measured_fraction_full 0.997
_diffrn_reflns_point_group_measured_fraction_max 0.994
_diffrn_reflns_theta_full 25.242
_diffrn_reflns_theta_max 25.759
_diffrn_reflns_theta_min 2.291
_diffrn_source 'sealed X-ray tube'
_diffrn_source_current 1.4
_diffrn_source_power 0.07
_diffrn_source_target Mo
_diffrn_source_voltage 50.0
_exptl_absorpt_coefficient_mu 0.694
_exptl_absorpt_correction_T_max 0.7453
_exptl_absorpt_correction_T_min 0.5304
_exptl_absorpt_correction_type multi-scan
_exptl_absorpt_process_details
;
SADABS-2016/2 (Bruker,2016/2) was used for absorption correction.
wR2(int) was 0.1631 before and 0.1222 after correction.
The Ratio of minimum to maximum transmission is 0.7117.
The \l/2 correction factor is Not present.
;
_exptl_crystal_colour 'metallic blackish black'
_exptl_crystal_colour_lustre metallic
_exptl_crystal_colour_modifier blackish
_exptl_crystal_colour_primary black
_exptl_crystal_density_diffrn 1.671
_exptl_crystal_density_method 'not measured'
_exptl_crystal_description block
_exptl_crystal_F_000 1256
_exptl_crystal_size_max 0.2
_exptl_crystal_size_mid 0.2
_exptl_crystal_size_min 0.1
_refine_diff_density_max 0.297
_refine_diff_density_min -0.263
_refine_diff_density_rms 0.054
_refine_ls_abs_structure_details
;
 Refined as an inversion twin.
;
_refine_ls_abs_structure_Flack 0.14(2)
_refine_ls_extinction_method none
_refine_ls_goodness_of_fit_ref 1.024
_refine_ls_hydrogen_treatment mixed
_refine_ls_matrix_type full
_refine_ls_number_parameters 473
_refine_ls_number_reflns 4675
_refine_ls_number_restraints 664
_refine_ls_restrained_S_all 0.966
_refine_ls_R_factor_all 0.0350
_refine_ls_R_factor_gt 0.0334
_refine_ls_shift/su_max 0.001
_refine_ls_shift/su_mean 0.000
_refine_ls_structure_factor_coef Fsqd
_refine_ls_weighting_details 'w=1/[\s^2^(Fo^2^)+(0.0410P)^2^+0.9350P] where P=(Fo^2^+2Fc^2^)/3'
_refine_ls_weighting_scheme calc
_refine_ls_wR_factor_gt 0.0842
_refine_ls_wR_factor_ref 0.0853
_reflns_Friedel_coverage 0.753
_reflns_Friedel_fraction_full 0.998
_reflns_Friedel_fraction_max 0.994
_reflns_number_gt 4492
_reflns_number_total 4675
_reflns_threshold_expression 'I > 2\s(I)'
_cod_data_source_file d5dt01347j2.cif
_cod_data_source_block 2441903
_cod_depositor_comments
;
The following automatic conversions were performed:

data item '_diffrn_radiation_probe' value 'X-ray' was changed to
'x-ray' in accordance with the
/home/data/users/saulius/crontab/automatic-downloads/rss-feeds/RSC/lib/dictionaries/cif_core.dic
dictionary named 'cif_core.dic' version 2.4.2 last updated on
2011-04-26.

Automatic conversion script
Id: cif_fix_values 8170 2020-07-09 18:12:32Z antanas 
;
_cod_original_cell_volume 2450.8(9)
_cod_database_code 7719153
_shelx_shelxl_version_number 2019/3
_shelx_space_group_comment
;
The symmetry employed for this shelxl refinement is uniquely defined
by the following loop, which should always be used as a source of
symmetry information in preference to the above space-group names.
They are only intended as comments.
;
_shelx_estimated_absorpt_t_max 0.934
_shelx_estimated_absorpt_t_min 0.874
_olex2_refinement_description
;
1. Twinned data refinement
 Scales: 0.86(2)
 0.14(2)
2. Fixed Uiso
 At 1.2 times of:
  All C(H) groups, All C(H,H) groups, All N(H) groups
3. Uiso/Uaniso restraints and constraints
P1 \\sim F3 \\sim F4 \\sim F5 \\sim F6 \\sim F7 \\sim F8 \\sim P1A \\sim F3A
\\sim F4A \\sim F5A \\sim F6A \\sim F7A \\sim F8A \\sim P1B \\sim F3B \\sim F4B
\\sim F5B \\sim F6B \\sim F7B \\sim F8B: within 2A with sigma of 0.02 and sigma
for terminal atoms of 0.04 within 2A
4. Same fragment restrains
{P1A, F3A, F4A, F5A, F6A, F7A, F8A} sigma for 1-2: 0.01, 1-3: 0.04
{P1B, F3B, F4B, F5B, F6B, F7B, F8B} sigma for 1-2: 0.01, 1-3: 0.04
as in
{P1, F3, F4, F5, F6, F7, F8}
5. Others
 1*[Sof(P1)+Sof(F3)+Sof(F4)+Sof(F5)+Sof(F6)+Sof(F7)+Sof(F8)]+1*[Sof(P1A)+
 Sof(F3A)+Sof(F4A)+Sof(F5A)+Sof(F6A)+Sof(F7A)+Sof(F8A)]+1*[Sof(P1B)+Sof(F3B)+
 Sof(F4B)+Sof(F5B)+Sof(F6B)+Sof(F7B)+Sof(F8B)]=1 with esd of 0.00001
 Sof(P1)=Sof(F3)=Sof(F4)=Sof(F5)=Sof(F6)=Sof(F7)=Sof(F8)=FVAR(1)
 Sof(P1A)=Sof(F3A)=Sof(F4A)=Sof(F5A)=Sof(F6A)=Sof(F7A)=Sof(F8A)=FVAR(2)
 Sof(P1B)=Sof(F3B)=Sof(F4B)=Sof(F5B)=Sof(F6B)=Sof(F7B)=Sof(F8B)=FVAR(3)
 U11(F3)=U11(F4)=U11(F8)=U11(F3A)=U11(F6A)=U11(F5B)=U11(F6B)=FVAR(4)
6.a Secondary CH2 refined with riding coordinates:
 C8(H8A,H8B), C9(H9A,H9B), C10(H10A,H10B), C11(H11A,H11B), C12(H12A,H12B),
 C13(H13A,H13B), C14(H14A,H14B), C15(H15A,H15B)
6.b Aromatic/amide H refined with riding coordinates:
 C2(H2A), C4(H4), C5(H5), C7(H7), C16(H16), C19(H19), C21(H21), C22(H22)
;
_olex2_submission_special_instructions 'No special instructions were received'

loop_
_space_group_symop_operation_xyz
'x, y, z'
'x+1/2, -y+1/2, -z'
'-x, y+1/2, -z+1/2'
'-x+1/2, -y, z+1/2'

loop_
_atom_site_label
_atom_site_type_symbol
_atom_site_fract_x
_atom_site_fract_y
_atom_site_fract_z
_atom_site_U_iso_or_equiv
_atom_site_adp_type
_atom_site_occupancy
_atom_site_site_symmetry_order
_atom_site_calc_flag
_atom_site_refinement_flags_posn
_atom_site_refinement_flags_adp
_atom_site_refinement_flags_occupancy
_atom_site_disorder_assembly
_atom_site_disorder_group
Mn1 Mn 0.21545(6) 0.47677(3) 0.55365(3) 0.01829(14) Uani 1 1 d . . . . .
F1 F 0.6853(3) 0.36019(14) 0.28787(13) 0.0415(6) Uani 1 1 d . . . . .
F2 F -0.2017(4) 0.77849(16) 0.64004(17) 0.0567(8) Uani 1 1 d . . . . .
O1 O 0.3817(3) 0.41868(13) 0.50464(12) 0.0208(5) Uani 1 1 d . . . . .
O2 O 0.0542(3) 0.53760(14) 0.60246(13) 0.0251(6) Uani 1 1 d . . . . .
N1 N 0.0866(4) 0.37104(18) 0.57311(16) 0.0235(7) Uani 1 1 d . . . . .
H1 H -0.018(6) 0.380(2) 0.592(2) 0.028 Uiso 1 1 d . U . . .
N2 N 0.3220(4) 0.45141(18) 0.65794(17) 0.0250(7) Uani 1 1 d . . . . .
H2 H 0.418(6) 0.433(3) 0.651(2) 0.030 Uiso 1 1 d . U . . .
N3 N 0.0833(4) 0.48860(17) 0.45782(16) 0.0236(6) Uani 1 1 d . . . . .
N4 N 0.3724(4) 0.56906(16) 0.54652(17) 0.0254(6) Uani 1 1 d . . . . .
C1 C 0.4654(4) 0.4441(2) 0.4450(2) 0.0218(7) Uani 1 1 d . . . . .
C2 C 0.5304(5) 0.3897(2) 0.3950(2) 0.0279(8) Uani 1 1 d . . . . .
H2A H 0.514925 0.335861 0.403787 0.034 Uiso 1 1 calc R U . . .
C3 C 0.6168(5) 0.4147(2) 0.3332(2) 0.0284(8) Uani 1 1 d . . . . .
C4 C 0.6416(5) 0.4913(2) 0.3151(2) 0.0296(8) Uani 1 1 d . . . . .
H4 H 0.697254 0.506420 0.270244 0.036 Uiso 1 1 calc R U . . .
C5 C 0.5815(5) 0.5447(2) 0.3655(2) 0.0314(9) Uani 1 1 d . . . . .
H5 H 0.597643 0.598298 0.355392 0.038 Uiso 1 1 calc R U . . .
C6 C 0.4971(4) 0.5231(2) 0.4312(2) 0.0253(8) Uani 1 1 d . . . . .
C7 C 0.4693(5) 0.5797(2) 0.4895(2) 0.0309(9) Uani 1 1 d . . . . .
H7 H 0.525975 0.627897 0.485651 0.037 Uiso 1 1 calc R U . . .
C8 C 0.3931(6) 0.6216(2) 0.6114(2) 0.0323(9) Uani 1 1 d . . . . .
H8A H 0.283025 0.642886 0.626386 0.039 Uiso 1 1 calc R U . . .
H8B H 0.466739 0.665444 0.597303 0.039 Uiso 1 1 calc R U . . .
C9 C 0.4699(6) 0.5771(2) 0.6768(2) 0.0374(10) Uani 1 1 d . . . . .
H9A H 0.573629 0.551388 0.659319 0.045 Uiso 1 1 calc R U . . .
H9B H 0.501404 0.614335 0.716768 0.045 Uiso 1 1 calc R U . . .
C10 C 0.3550(6) 0.5165(2) 0.7102(2) 0.0348(9) Uani 1 1 d . . . . .
H10A H 0.406006 0.495908 0.756811 0.042 Uiso 1 1 calc R U . . .
H10B H 0.247439 0.541222 0.723869 0.042 Uiso 1 1 calc R U . . .
C11 C 0.2193(5) 0.3908(2) 0.69421(19) 0.0263(8) Uani 1 1 d . . . . .
H11A H 0.116248 0.414020 0.715464 0.032 Uiso 1 1 calc R U . . .
H11B H 0.282788 0.366253 0.735643 0.032 Uiso 1 1 calc R U . . .
C12 C 0.1746(5) 0.3311(2) 0.6356(2) 0.0253(8) Uani 1 1 d . . . . .
H12A H 0.277254 0.305684 0.616553 0.030 Uiso 1 1 calc R U . . .
H12B H 0.101278 0.290938 0.657769 0.030 Uiso 1 1 calc R U . . .
C13 C 0.0632(5) 0.3181(2) 0.5085(2) 0.0270(8) Uani 1 1 d . . . . .
H13A H -0.001393 0.272235 0.525125 0.032 Uiso 1 1 calc R U . . .
H13B H 0.174046 0.299865 0.490970 0.032 Uiso 1 1 calc R U . . .
C14 C -0.0276(5) 0.3566(2) 0.4436(2) 0.0290(8) Uani 1 1 d . . . . .
H14A H -0.135314 0.377356 0.462309 0.035 Uiso 1 1 calc R U . . .
H14B H -0.053259 0.316764 0.405237 0.035 Uiso 1 1 calc R U . . .
C15 C 0.0689(5) 0.4221(2) 0.4061(2) 0.0254(8) Uani 1 1 d . . . . .
H15A H 0.182035 0.403744 0.392033 0.030 Uiso 1 1 calc R U . . .
H15B H 0.010309 0.438379 0.359695 0.030 Uiso 1 1 calc R U . . .
C16 C -0.0072(5) 0.5480(2) 0.4431(2) 0.0274(8) Uani 1 1 d . . . . .
H16 H -0.053951 0.551498 0.394119 0.033 Uiso 1 1 calc R U . . .
C17 C -0.0439(5) 0.6100(2) 0.4951(2) 0.0256(8) Uani 1 1 d . . . . .
C18 C -0.0157(4) 0.6000(2) 0.5734(2) 0.0253(8) Uani 1 1 d . . . . .
C19 C -0.0688(5) 0.6590(3) 0.6216(2) 0.0363(10) Uani 1 1 d . . . . .
H19 H -0.049536 0.655224 0.674214 0.044 Uiso 1 1 calc R U . . .
C20 C -0.1487(6) 0.7221(2) 0.5924(3) 0.0405(11) Uani 1 1 d . . . . .
C21 C -0.1814(5) 0.7324(2) 0.5163(3) 0.0349(10) Uani 1 1 d . . . . .
H21 H -0.238906 0.776824 0.498212 0.042 Uiso 1 1 calc R U . . .
C22 C -0.1272(5) 0.6756(2) 0.4687(3) 0.0342(9) Uani 1 1 d . . . . .
H22 H -0.146707 0.680948 0.416231 0.041 Uiso 1 1 calc R U . . .
P1 P 0.6863(5) 0.3044(3) 0.7140(3) 0.0193(8) Uani 0.690(4) 1 d D U P A 1
F3 F 0.5943(7) 0.3356(3) 0.6391(3) 0.0354(10) Uani 0.690(4) 1 d D U P A 1
F4 F 0.7775(7) 0.2754(2) 0.7879(2) 0.0446(10) Uani 0.690(4) 1 d D U P A 1
F5 F 0.5878(9) 0.3693(4) 0.7622(3) 0.0223(13) Uani 0.690(4) 1 d D U P A 1
F6 F 0.7844(11) 0.2421(4) 0.6647(4) 0.0362(17) Uani 0.690(4) 1 d D U P A 1
F7 F 0.8342(5) 0.3654(3) 0.7001(3) 0.0410(12) Uani 0.690(4) 1 d D U P A 1
F8 F 0.5377(8) 0.2456(3) 0.7271(3) 0.0414(12) Uani 0.690(4) 1 d D U P A 1
P1A P 0.7085(19) 0.2837(8) 0.7158(8) 0.037(5) Uani 0.135(3) 1 d D U P B 2
F3A F 0.654(3) 0.3720(9) 0.7007(12) 0.050(4) Uani 0.135(3) 1 d D U P B 2
F4A F 0.761(2) 0.1968(8) 0.7321(10) 0.039(4) Uani 0.135(3) 1 d D U P B 2
F5A F 0.644(2) 0.2919(12) 0.8010(8) 0.040(4) Uani 0.135(3) 1 d D U P B 2
F6A F 0.774(4) 0.2783(17) 0.6317(10) 0.037(5) Uani 0.135(3) 1 d D U P B 2
F7A F 0.886(3) 0.3170(18) 0.7405(17) 0.040(8) Uani 0.135(3) 1 d D U P B 2
F8A F 0.528(2) 0.2581(13) 0.6920(14) 0.033(5) Uani 0.135(3) 1 d D U P B 2
P1B P 0.7070(19) 0.3053(9) 0.7068(10) 0.028(4) Uani 0.175(4) 1 d D U P C 3
F3B F 0.612(4) 0.3501(16) 0.7738(13) 0.036(7) Uani 0.175(4) 1 d D U P C 3
F4B F 0.801(4) 0.2582(17) 0.6429(14) 0.028(7) Uani 0.175(4) 1 d D U P C 3
F5B F 0.644(3) 0.2239(8) 0.7403(10) 0.049(4) Uani 0.175(4) 1 d D U P C 3
F6B F 0.769(3) 0.3856(8) 0.6737(9) 0.034(3) Uani 0.175(4) 1 d D U P C 3
F7B F 0.868(2) 0.3004(15) 0.7590(11) 0.033(5) Uani 0.175(4) 1 d D U P C 3
F8B F 0.547(2) 0.3074(13) 0.6567(12) 0.042(5) Uani 0.175(4) 1 d D U P C 3

loop_
_atom_site_aniso_label
_atom_site_aniso_U_11
_atom_site_aniso_U_22
_atom_site_aniso_U_33
_atom_site_aniso_U_23
_atom_site_aniso_U_13
_atom_site_aniso_U_12
Mn1 0.0225(3) 0.0183(2) 0.0141(2) -0.00109(19) 0.0011(2) -0.0015(2)
F1 0.0534(16) 0.0423(13) 0.0287(12) -0.0108(10) 0.0182(11) -0.0059(12)
F2 0.0577(17) 0.0429(15) 0.0693(18) -0.0252(14) 0.0062(16) 0.0194(15)
O1 0.0262(12) 0.0205(12) 0.0158(11) -0.0003(9) 0.0023(10) -0.0020(11)
O2 0.0272(13) 0.0278(13) 0.0203(12) -0.0021(10) 0.0044(10) 0.0019(11)
N1 0.0255(16) 0.0261(16) 0.0189(15) 0.0000(12) 0.0017(12) 0.0014(13)
N2 0.0308(17) 0.0234(16) 0.0207(15) -0.0006(12) -0.0040(13) 0.0012(13)
N3 0.0327(16) 0.0215(14) 0.0166(14) 0.0003(12) 0.0035(12) 0.0014(13)
N4 0.0306(16) 0.0187(14) 0.0268(16) 0.0002(12) 0.0050(15) 0.0023(13)
C1 0.0195(16) 0.0287(17) 0.0173(16) 0.0014(15) -0.0021(15) -0.0011(14)
C2 0.035(2) 0.0257(18) 0.0229(18) -0.0016(15) 0.0026(16) -0.0056(17)
C3 0.0277(19) 0.037(2) 0.0207(18) -0.0049(15) 0.0028(16) 0.0004(17)
C4 0.0250(17) 0.041(2) 0.0227(17) 0.0078(16) 0.0043(15) 0.0007(17)
C5 0.034(2) 0.0275(19) 0.032(2) 0.0089(16) 0.0081(17) 0.0038(17)
C6 0.0262(18) 0.0245(18) 0.0254(19) 0.0015(15) 0.0036(14) 0.0029(16)
C7 0.035(2) 0.0192(17) 0.039(2) 0.0045(16) 0.0092(18) 0.0009(16)
C8 0.038(2) 0.0219(19) 0.037(2) -0.0070(16) 0.0054(18) -0.0056(17)
C9 0.041(2) 0.030(2) 0.041(2) -0.0151(18) -0.012(2) -0.0017(18)
C10 0.052(2) 0.0290(19) 0.0233(18) -0.0048(16) -0.0124(18) 0.0022(19)
C11 0.0335(19) 0.0263(18) 0.0191(17) 0.0018(14) -0.0008(16) 0.0001(16)
C12 0.031(2) 0.0237(18) 0.0215(17) 0.0046(14) 0.0028(14) 0.0011(15)
C13 0.035(2) 0.0234(18) 0.0227(18) -0.0042(14) -0.0006(16) -0.0057(16)
C14 0.0292(19) 0.034(2) 0.0241(18) -0.0059(16) -0.0033(17) -0.0031(16)
C15 0.036(2) 0.0231(18) 0.0172(17) -0.0016(14) -0.0028(15) 0.0038(16)
C16 0.034(2) 0.0254(18) 0.0223(18) 0.0042(15) -0.0015(16) 0.0031(15)
C17 0.0266(18) 0.0212(17) 0.029(2) 0.0008(14) 0.0059(16) -0.0012(15)
C18 0.0211(18) 0.0218(18) 0.033(2) -0.0014(15) 0.0046(15) -0.0019(15)
C19 0.033(2) 0.037(2) 0.039(2) -0.0110(18) 0.0067(18) 0.0025(19)
C20 0.034(2) 0.027(2) 0.061(3) -0.017(2) 0.012(2) 0.0054(18)
C21 0.029(2) 0.0209(19) 0.055(3) -0.0007(17) 0.0039(19) 0.0052(16)
C22 0.029(2) 0.028(2) 0.045(2) 0.0033(17) 0.0019(18) 0.0015(17)
P1 0.0230(13) 0.0200(18) 0.0150(13) -0.0041(11) -0.0015(11) 0.0004(12)
F3 0.0570(18) 0.034(3) 0.0150(19) -0.0014(16) -0.0048(18) 0.014(2)
F4 0.0570(18) 0.048(2) 0.029(2) -0.0083(17) -0.019(2) 0.025(2)
F5 0.021(3) 0.026(2) 0.020(2) -0.0037(17) 0.0014(19) 0.0026(19)
F6 0.041(3) 0.035(3) 0.033(4) -0.017(3) -0.007(3) 0.014(3)
F7 0.033(2) 0.044(3) 0.046(3) -0.019(2) 0.0132(18) -0.0086(19)
F8 0.0570(18) 0.030(2) 0.038(3) -0.003(2) 0.013(3) -0.018(2)
P1A 0.038(7) 0.042(8) 0.031(7) -0.011(6) -0.009(6) -0.002(6)
F3A 0.0570(18) 0.033(9) 0.061(12) -0.008(9) -0.013(10) 0.022(9)
F4A 0.039(10) 0.036(9) 0.041(9) 0.004(7) 0.007(8) 0.002(8)
F5A 0.043(10) 0.050(11) 0.027(9) -0.017(8) -0.002(8) 0.001(9)
F6A 0.0570(18) 0.044(13) 0.011(9) -0.003(8) -0.014(9) 0.017(11)
F7A 0.037(12) 0.051(14) 0.031(14) -0.006(12) -0.010(10) -0.004(10)
F8A 0.020(8) 0.039(12) 0.041(13) -0.015(11) -0.007(10) 0.017(8)
P1B 0.026(6) 0.029(7) 0.028(6) -0.005(5) 0.011(4) 0.001(5)
F3B 0.026(10) 0.057(16) 0.025(10) -0.021(11) -0.005(8) 0.015(10)
F4B 0.020(9) 0.041(16) 0.023(13) -0.012(11) -0.002(9) 0.012(9)
F5B 0.0570(18) 0.040(9) 0.051(9) 0.008(7) 0.008(9) -0.012(9)
F6B 0.0570(18) 0.018(7) 0.027(8) 0.001(5) 0.009(8) -0.005(7)
F7B 0.030(9) 0.052(12) 0.018(10) -0.004(8) -0.006(7) 0.014(8)
F8B 0.043(10) 0.047(12) 0.038(11) -0.021(9) -0.026(8) 0.027(9)

loop_
_atom_type_symbol
_atom_type_description
_atom_type_scat_dispersion_real
_atom_type_scat_dispersion_imag
_atom_type_scat_source
C C 0.0033 0.0016 'International Tables Vol C Tables 4.2.6.8 and 6.1.1.4'
H H 0.0000 0.0000 'International Tables Vol C Tables 4.2.6.8 and 6.1.1.4'
F F 0.0171 0.0103 'International Tables Vol C Tables 4.2.6.8 and 6.1.1.4'
Mn Mn 0.3368 0.7283 'International Tables Vol C Tables 4.2.6.8 and 6.1.1.4'
N N 0.0061 0.0033 'International Tables Vol C Tables 4.2.6.8 and 6.1.1.4'
O O 0.0106 0.0060 'International Tables Vol C Tables 4.2.6.8 and 6.1.1.4'
P P 0.1023 0.0942 'International Tables Vol C Tables 4.2.6.8 and 6.1.1.4'

loop_
_geom_angle_atom_site_label_1
_geom_angle_atom_site_label_2
_geom_angle_atom_site_label_3
_geom_angle
_geom_angle_site_symmetry_1
_geom_angle_site_symmetry_3
_geom_angle_publ_flag
O1 Mn1 N1 87.71(11) . . ?
O1 Mn1 N2 90.67(12) . . ?
O1 Mn1 N3 91.87(11) . . ?
O1 Mn1 N4 87.28(11) . . ?
O2 Mn1 O1 178.10(11) . . ?
O2 Mn1 N1 94.15(12) . . ?
O2 Mn1 N2 89.23(12) . . ?
O2 Mn1 N3 88.54(12) . . ?
O2 Mn1 N4 90.82(12) . . ?
N2 Mn1 N1 82.70(12) . . ?
N3 Mn1 N1 88.32(12) . . ?
N3 Mn1 N2 170.56(13) . . ?
N3 Mn1 N4 101.04(12) . . ?
N4 Mn1 N1 169.52(12) . . ?
N4 Mn1 N2 88.16(13) . . ?
C1 O1 Mn1 123.4(2) . . ?
C18 O2 Mn1 124.6(2) . . ?
Mn1 N1 H1 111(3) . . ?
C12 N1 Mn1 106.9(2) . . ?
C12 N1 H1 104(3) . . ?
C13 N1 Mn1 117.7(2) . . ?
C13 N1 H1 106(3) . . ?
C13 N1 C12 110.8(3) . . ?
Mn1 N2 H2 108(3) . . ?
C10 N2 Mn1 118.1(2) . . ?
C10 N2 H2 102(3) . . ?
C11 N2 Mn1 108.0(2) . . ?
C11 N2 H2 108(3) . . ?
C11 N2 C10 111.2(3) . . ?
C15 N3 Mn1 119.3(2) . . ?
C16 N3 Mn1 123.3(3) . . ?
C16 N3 C15 116.8(3) . . ?
C7 N4 Mn1 122.1(3) . . ?
C7 N4 C8 117.4(3) . . ?
C8 N4 Mn1 120.1(2) . . ?
O1 C1 C2 118.4(3) . . ?
O1 C1 C6 123.3(3) . . ?
C2 C1 C6 118.3(3) . . ?
C1 C2 H2A 120.4 . . ?
C3 C2 C1 119.3(4) . . ?
C3 C2 H2A 120.4 . . ?
F1 C3 C2 117.6(4) . . ?
F1 C3 C4 118.1(3) . . ?
C2 C3 C4 124.3(4) . . ?
C3 C4 H4 121.8 . . ?
C5 C4 C3 116.3(3) . . ?
C5 C4 H4 121.8 . . ?
C4 C5 H5 118.9 . . ?
C4 C5 C6 122.3(4) . . ?
C6 C5 H5 118.9 . . ?
C1 C6 C7 120.2(3) . . ?
C5 C6 C1 119.4(3) . . ?
C5 C6 C7 119.6(3) . . ?
N4 C7 C6 124.2(4) . . ?
N4 C7 H7 117.9 . . ?
C6 C7 H7 117.9 . . ?
N4 C8 H8A 109.8 . . ?
N4 C8 H8B 109.8 . . ?
N4 C8 C9 109.4(3) . . ?
H8A C8 H8B 108.2 . . ?
C9 C8 H8A 109.8 . . ?
C9 C8 H8B 109.8 . . ?
C8 C9 H9A 108.8 . . ?
C8 C9 H9B 108.8 . . ?
H9A C9 H9B 107.7 . . ?
C10 C9 C8 113.8(3) . . ?
C10 C9 H9A 108.8 . . ?
C10 C9 H9B 108.8 . . ?
N2 C10 C9 112.8(3) . . ?
N2 C10 H10A 109.0 . . ?
N2 C10 H10B 109.0 . . ?
C9 C10 H10A 109.0 . . ?
C9 C10 H10B 109.0 . . ?
H10A C10 H10B 107.8 . . ?
N2 C11 H11A 110.1 . . ?
N2 C11 H11B 110.1 . . ?
N2 C11 C12 108.2(3) . . ?
H11A C11 H11B 108.4 . . ?
C12 C11 H11A 110.1 . . ?
C12 C11 H11B 110.1 . . ?
N1 C12 C11 108.2(3) . . ?
N1 C12 H12A 110.1 . . ?
N1 C12 H12B 110.1 . . ?
C11 C12 H12A 110.1 . . ?
C11 C12 H12B 110.1 . . ?
H12A C12 H12B 108.4 . . ?
N1 C13 H13A 109.1 . . ?
N1 C13 H13B 109.1 . . ?
N1 C13 C14 112.4(3) . . ?
H13A C13 H13B 107.9 . . ?
C14 C13 H13A 109.1 . . ?
C14 C13 H13B 109.1 . . ?
C13 C14 H14A 108.6 . . ?
C13 C14 H14B 108.6 . . ?
C13 C14 C15 114.6(3) . . ?
H14A C14 H14B 107.6 . . ?
C15 C14 H14A 108.6 . . ?
C15 C14 H14B 108.6 . . ?
N3 C15 C14 110.2(3) . . ?
N3 C15 H15A 109.6 . . ?
N3 C15 H15B 109.6 . . ?
C14 C15 H15A 109.6 . . ?
C14 C15 H15B 109.6 . . ?
H15A C15 H15B 108.1 . . ?
N3 C16 H16 117.4 . . ?
N3 C16 C17 125.3(4) . . ?
C17 C16 H16 117.4 . . ?
C18 C17 C16 120.3(3) . . ?
C22 C17 C16 118.9(4) . . ?
C22 C17 C18 120.2(4) . . ?
O2 C18 C17 123.3(3) . . ?
O2 C18 C19 119.0(3) . . ?
C19 C18 C17 117.7(4) . . ?
C18 C19 H19 120.3 . . ?
C20 C19 C18 119.4(4) . . ?
C20 C19 H19 120.3 . . ?
F2 C20 C19 118.8(4) . . ?
F2 C20 C21 117.2(4) . . ?
C19 C20 C21 124.0(4) . . ?
C20 C21 H21 121.5 . . ?
C22 C21 C20 116.9(4) . . ?
C22 C21 H21 121.5 . . ?
C17 C22 H22 119.1 . . ?
C21 C22 C17 121.7(4) . . ?
C21 C22 H22 119.1 . . ?
F3 P1 F5 89.1(4) . . ?
F4 P1 F3 178.9(4) . . ?
F4 P1 F5 90.2(4) . . ?
F4 P1 F6 91.0(4) . . ?
F4 P1 F7 89.7(4) . . ?
F6 P1 F3 89.8(4) . . ?
F6 P1 F5 178.4(5) . . ?
F6 P1 F7 89.8(4) . . ?
F7 P1 F3 89.4(4) . . ?
F7 P1 F5 89.1(4) . . ?
F8 P1 F3 89.7(3) . . ?
F8 P1 F4 91.2(4) . . ?
F8 P1 F5 90.0(4) . . ?
F8 P1 F6 91.1(4) . . ?
F8 P1 F7 178.7(5) . . ?
F4A P1A F3A 179.1(15) . . ?
F4A P1A F5A 89.7(11) . . ?
F4A P1A F6A 91.7(13) . . ?
F4A P1A F7A 93.2(14) . . ?
F5A P1A F3A 89.4(12) . . ?
F6A P1A F3A 89.3(14) . . ?
F6A P1A F5A 178.3(16) . . ?
F6A P1A F7A 89.3(16) . . ?
F7A P1A F3A 86.9(14) . . ?
F7A P1A F5A 89.6(14) . . ?
F8A P1A F3A 88.5(13) . . ?
F8A P1A F4A 91.4(12) . . ?
F8A P1A F5A 89.2(12) . . ?
F8A P1A F6A 91.8(15) . . ?
F8A P1A F7A 175.2(16) . . ?
F4B P1B F3B 177.6(17) . . ?
F4B P1B F5B 87.9(14) . . ?
F4B P1B F7B 90.3(15) . . ?
F5B P1B F3B 89.9(14) . . ?
F6B P1B F3B 90.2(15) . . ?
F6B P1B F4B 91.9(15) . . ?
F6B P1B F5B 179.8(17) . . ?
F6B P1B F7B 90.6(12) . . ?
F7B P1B F3B 88.6(15) . . ?
F7B P1B F5B 89.4(13) . . ?
F8B P1B F3B 91.4(14) . . ?
F8B P1B F4B 89.5(15) . . ?
F8B P1B F5B 88.6(13) . . ?
F8B P1B F6B 91.3(13) . . ?
F8B P1B F7B 178.0(16) . . ?

loop_
_geom_bond_atom_site_label_1
_geom_bond_atom_site_label_2
_geom_bond_distance
_geom_bond_site_symmetry_2
_geom_bond_publ_flag
Mn1 O1 1.879(2) . ?
Mn1 O2 1.875(2) . ?
Mn1 N1 2.123(3) . ?
Mn1 N2 2.086(3) . ?
Mn1 N3 2.015(3) . ?
Mn1 N4 2.031(3) . ?
F1 C3 1.354(4) . ?
F2 C20 1.357(5) . ?
O1 C1 1.327(4) . ?
O2 C18 1.318(4) . ?
N1 H1 0.91(5) . ?
N1 C12 1.484(4) . ?
N1 C13 1.479(4) . ?
N2 H2 0.84(5) . ?
N2 C10 1.481(5) . ?
N2 C11 1.477(5) . ?
N3 C15 1.474(4) . ?
N3 C16 1.281(5) . ?
N4 C7 1.288(5) . ?
N4 C8 1.476(5) . ?
C1 C2 1.392(5) . ?
C1 C6 1.408(5) . ?
C2 H2A 0.9500 . ?
C2 C3 1.368(5) . ?
C3 C4 1.375(6) . ?
C4 H4 0.9500 . ?
C4 C5 1.372(5) . ?
C5 H5 0.9500 . ?
C5 C6 1.400(5) . ?
C6 C7 1.441(5) . ?
C7 H7 0.9500 . ?
C8 H8A 0.9900 . ?
C8 H8B 0.9900 . ?
C8 C9 1.524(6) . ?
C9 H9A 0.9900 . ?
C9 H9B 0.9900 . ?
C9 C10 1.512(6) . ?
C10 H10A 0.9900 . ?
C10 H10B 0.9900 . ?
C11 H11A 0.9900 . ?
C11 H11B 0.9900 . ?
C11 C12 1.508(5) . ?
C12 H12A 0.9900 . ?
C12 H12B 0.9900 . ?
C13 H13A 0.9900 . ?
C13 H13B 0.9900 . ?
C13 C14 1.516(5) . ?
C14 H14A 0.9900 . ?
C14 H14B 0.9900 . ?
C14 C15 1.522(5) . ?
C15 H15A 0.9900 . ?
C15 H15B 0.9900 . ?
C16 H16 0.9500 . ?
C16 C17 1.443(5) . ?
C17 C18 1.422(5) . ?
C17 C22 1.394(5) . ?
C18 C19 1.396(5) . ?
C19 H19 0.9500 . ?
C19 C20 1.365(6) . ?
C20 C21 1.390(7) . ?
C21 H21 0.9500 . ?
C21 C22 1.365(6) . ?
C22 H22 0.9500 . ?
P1 F3 1.614(6) . ?
P1 F4 1.583(5) . ?
P1 F5 1.616(6) . ?
P1 F6 1.591(6) . ?
P1 F7 1.602(5) . ?
P1 F8 1.580(5) . ?
P1A F3A 1.606(13) . ?
P1A F4A 1.583(13) . ?
P1A F5A 1.605(12) . ?
P1A F6A 1.587(13) . ?
P1A F7A 1.594(12) . ?
P1A F8A 1.567(12) . ?
P1B F3B 1.610(14) . ?
P1B F4B 1.587(14) . ?
P1B F5B 1.606(13) . ?
P1B F6B 1.584(13) . ?
P1B F7B 1.590(12) . ?
P1B F8B 1.558(12) . ?

loop_
_geom_torsion_atom_site_label_1
_geom_torsion_atom_site_label_2
_geom_torsion_atom_site_label_3
_geom_torsion_atom_site_label_4
_geom_torsion
_geom_torsion_site_symmetry_1
_geom_torsion_site_symmetry_2
_geom_torsion_site_symmetry_3
_geom_torsion_site_symmetry_4
_geom_torsion_publ_flag
Mn1 O1 C1 C2 -153.5(3) . . . . ?
Mn1 O1 C1 C6 28.9(5) . . . . ?
Mn1 O2 C18 C17 31.2(5) . . . . ?
Mn1 O2 C18 C19 -150.4(3) . . . . ?
Mn1 N1 C12 C11 41.6(3) . . . . ?
Mn1 N1 C13 C14 -57.0(4) . . . . ?
Mn1 N2 C10 C9 -58.3(4) . . . . ?
Mn1 N2 C11 C12 42.6(3) . . . . ?
Mn1 N3 C15 C14 64.8(4) . . . . ?
Mn1 N3 C16 C17 -7.6(5) . . . . ?
Mn1 N4 C7 C6 -10.0(5) . . . . ?
Mn1 N4 C8 C9 63.7(4) . . . . ?
F1 C3 C4 C5 -175.1(4) . . . . ?
F2 C20 C21 C22 179.7(4) . . . . ?
O1 C1 C2 C3 179.9(3) . . . . ?
O1 C1 C6 C5 -177.8(3) . . . . ?
O1 C1 C6 C7 12.8(6) . . . . ?
O2 C18 C19 C20 -176.8(4) . . . . ?
N1 Mn1 O1 C1 144.6(3) . . . . ?
N1 Mn1 O2 C18 -129.2(3) . . . . ?
N1 C13 C14 C15 66.1(4) . . . . ?
N2 Mn1 O1 C1 -132.7(3) . . . . ?
N2 Mn1 O2 C18 148.2(3) . . . . ?
N2 C11 C12 N1 -57.1(4) . . . . ?
N3 Mn1 O1 C1 56.4(3) . . . . ?
N3 Mn1 O2 C18 -41.0(3) . . . . ?
N3 C16 C17 C18 -16.0(6) . . . . ?
N3 C16 C17 C22 172.2(4) . . . . ?
N4 Mn1 O1 C1 -44.6(3) . . . . ?
N4 Mn1 O2 C18 60.0(3) . . . . ?
N4 C8 C9 C10 -68.2(4) . . . . ?
C1 C2 C3 F1 176.8(3) . . . . ?
C1 C2 C3 C4 -1.7(6) . . . . ?
C1 C6 C7 N4 -21.5(6) . . . . ?
C2 C1 C6 C5 4.6(6) . . . . ?
C2 C1 C6 C7 -164.8(4) . . . . ?
C2 C3 C4 C5 3.4(6) . . . . ?
C3 C4 C5 C6 -1.0(6) . . . . ?
C4 C5 C6 C1 -3.0(6) . . . . ?
C4 C5 C6 C7 166.5(4) . . . . ?
C5 C6 C7 N4 169.2(4) . . . . ?
C6 C1 C2 C3 -2.4(6) . . . . ?
C7 N4 C8 C9 -109.4(4) . . . . ?
C8 N4 C7 C6 162.9(4) . . . . ?
C8 C9 C10 N2 67.4(5) . . . . ?
C10 N2 C11 C12 173.8(3) . . . . ?
C11 N2 C10 C9 176.0(3) . . . . ?
C12 N1 C13 C14 179.6(3) . . . . ?
C13 N1 C12 C11 171.0(3) . . . . ?
C13 C14 C15 N3 -68.4(4) . . . . ?
C15 N3 C16 C17 163.6(3) . . . . ?
C16 N3 C15 C14 -106.8(4) . . . . ?
C16 C17 C18 O2 4.7(6) . . . . ?
C16 C17 C18 C19 -173.8(4) . . . . ?
C16 C17 C22 C21 172.8(4) . . . . ?
C17 C18 C19 C20 1.8(6) . . . . ?
C18 C17 C22 C21 1.1(6) . . . . ?
C18 C19 C20 F2 179.1(4) . . . . ?
C18 C19 C20 C21 -0.2(7) . . . . ?
C19 C20 C21 C22 -0.9(7) . . . . ?
C20 C21 C22 C17 0.5(6) . . . . ?
C22 C17 C18 O2 176.3(3) . . . . ?
C22 C17 C18 C19 -2.2(6) . . . . ?

loop_
_twin_individual_id
_twin_individual_mass_fraction_refined
1 0.86(2)
2 0.14(2)
